data_4038771
loop_
_publ_author_name
'Feberero, Claudia'
'Sedano, Carlos'
'Su\'arez-Pantiga, Samuel'
'L\'opez, Carlos Silva'
'Sanz, Roberto'

_publ_section_title
;
 Experimental and Computational Study of the 1,5-O \\rightarrow N
 Carbamoyl Snieckus-Fries-Type Rearrangement.
;
_journal_issue 19
_journal_name_full 'The Journal of organic chemistry'
_journal_page_first 12561
_journal_page_last 12578
_journal_paper_doi 10.1021/acs.joc.0c01732
_journal_volume 85
_journal_year 2020
_chemical_formula_moiety 'C18 H29 N3 O2'
_chemical_formula_sum 'C18 H29 N3 O2'
_chemical_formula_weight 319.44
_chemical_name_systematic O-(E)-N-(Diethylcarbamoyl)-2-hydroxy-N,N'-diisopropylbenzimidamide
_space_group_crystal_system monoclinic
_space_group_IT_number 14
_space_group_name_Hall '-P 2yn'
_space_group_name_H-M_alt 'P 1 21/n 1'
_atom_sites_solution_hydrogens geom
_atom_sites_solution_primary direct
_audit_creation_date 2020-04-30
_audit_creation_method
;
Olex2 1.2
(compiled 2018.05.29 svn.r3508 for OlexSys, GUI svn.r5506)
;
_audit_update_record
;
2020-04-30 deposited with the CCDC.	2020-06-11 downloaded from the CCDC.
;
_cell_angle_alpha 90
_cell_angle_beta 104.125(16)
_cell_angle_gamma 90
_cell_formula_units_Z 4
_cell_length_a 8.066(2)
_cell_length_b 15.096(4)
_cell_length_c 14.762(3)
_cell_measurement_reflns_used 5045
_cell_measurement_temperature 100.0
_cell_measurement_theta_max 27.489
_cell_measurement_theta_min 2.967
_cell_volume 1743.1(7)
_computing_cell_refinement 'SAINT V8.38A (?, 2016)'
_computing_data_reduction 'SAINT V8.38A (?, 2016)'
_computing_molecular_graphics 'Olex2 (Dolomanov et al., 2009)'
_computing_publication_material 'Olex2 (Dolomanov et al., 2009)'
_computing_structure_refinement 'ShelXL (Sheldrick, 2015)'
_computing_structure_solution 'ShelXS (Sheldrick, 2008)'
_diffrn_ambient_temperature 100.0
_diffrn_measured_fraction_theta_full 0.997
_diffrn_measured_fraction_theta_max 0.994
_diffrn_measurement_device_type 'Bruker APEX-II CCD'
_diffrn_measurement_method '\f and \w scans'
_diffrn_radiation_type MoK\a
_diffrn_radiation_wavelength 0.71073
_diffrn_reflns_av_unetI/netI 0.0474
_diffrn_reflns_Laue_measured_fraction_full 0.997
_diffrn_reflns_Laue_measured_fraction_max 0.994
_diffrn_reflns_limit_h_max 10
_diffrn_reflns_limit_h_min -10
_diffrn_reflns_limit_k_max 19
_diffrn_reflns_limit_k_min 0
_diffrn_reflns_limit_l_max 18
_diffrn_reflns_limit_l_min 0
_diffrn_reflns_number 4181
_diffrn_reflns_point_group_measured_fraction_full 0.997
_diffrn_reflns_point_group_measured_fraction_max 0.994
_diffrn_reflns_theta_full 25.242
_diffrn_reflns_theta_max 27.543
_diffrn_reflns_theta_min 2.846
_diffrn_standards_number 0
_exptl_absorpt_coefficient_mu 0.080
_exptl_absorpt_correction_T_max 0.745553
_exptl_absorpt_correction_T_min 0.564653
_exptl_absorpt_correction_type multi-scan
_exptl_absorpt_process_details
;
 TWINABS-2012/1 (Bruker,2012) was used for absorption correction.

Final HKLF 4 output contains 50369 reflections, Rint = 0.0701
 (32309 with I > 3sig(I), Rint = 0.0607)
;
_exptl_crystal_colour colourless
_exptl_crystal_colour_primary colourless
_exptl_crystal_density_diffrn 1.217
_exptl_crystal_description BLOCK
_exptl_crystal_F_000 696
_exptl_crystal_size_max 0.3
_exptl_crystal_size_mid 0.2
_exptl_crystal_size_min 0.2
_refine_diff_density_max 0.303
_refine_diff_density_min -0.298
_refine_diff_density_rms 0.058
_refine_ls_extinction_method none
_refine_ls_goodness_of_fit_ref 1.069
_refine_ls_hydrogen_treatment constr
_refine_ls_matrix_type full
_refine_ls_number_parameters 216
_refine_ls_number_reflns 4181
_refine_ls_number_restraints 0
_refine_ls_restrained_S_all 1.069
_refine_ls_R_factor_all 0.0706
_refine_ls_R_factor_gt 0.0532
_refine_ls_shift/su_max 0.000
_refine_ls_shift/su_mean 0.000
_refine_ls_structure_factor_coef Fsqd
_refine_ls_weighting_details 'w=1/[\s^2^(Fo^2^)+(0.0525P)^2^+0.7347P] where P=(Fo^2^+2Fc^2^)/3'
_refine_ls_weighting_scheme calc
_refine_ls_wR_factor_gt 0.1220
_refine_ls_wR_factor_ref 0.1364
_reflns_Friedel_coverage 0.000
_reflns_number_gt 3494
_reflns_number_total 4181
_reflns_threshold_expression 'I > 2\s(I)'
_cod_data_source_file 2000295.cif
_cod_data_source_block 1_a
_cod_depositor_comments 'Adding full bibliography for 4038765--4038772.cif.'
_cod_original_cell_volume 1743.1(8)
_cod_database_code 4038771
_shelx_shelxl_version_number 2018/3
_shelx_space_group_comment
;
The symmetry employed for this shelxl refinement is uniquely defined
by the following loop, which should always be used as a source of
symmetry information in preference to the above space-group names.
They are only intended as comments.
;
_shelx_estimated_absorpt_t_max 0.984
_shelx_estimated_absorpt_t_min 0.976
_olex2_refinement_description
;
1. Twinned data refinement
 Scales: 0.525(3)
 0.475(3)
2. Fixed Uiso
 At 1.2 times of:
  All C(H) groups, All C(H,H) groups
 At 1.5 times of:
  All C(H,H,H) groups, All O(H) groups
3.a Ternary CH refined with riding coordinates:
 C00C(H00C), C00M(H00Z)
3.b Secondary CH2 refined with riding coordinates:
 C00F(H00G,H00H), C00J(H00R,H00S)
3.c Aromatic/amide H refined with riding coordinates:
 C007(H007), C00B(H00B), C00D(H00D), C00N(H00)
3.d Idealised Me refined as rotating group:
 C00E(H00A,H00E,H00F), C00G(H00I,H00J,H00K), C00H(H00L,H00M,H00N), C00I(H00O,
 H00P,H00Q), C00K(H00T,H00U,H00V), C00L(H00W,H00X,H00Y)
3.e Idealised tetrahedral OH refined as rotating group:
 O001(H001)
;
_olex2_submission_original_sample_id C746
_olex2_submission_special_instructions 'No special instructions were received'

loop_
_space_group_symop_operation_xyz
'x, y, z'
'-x+1/2, y+1/2, -z+1/2'
'-x, -y, -z'
'x-1/2, -y-1/2, z-1/2'

loop_
_atom_site_label
_atom_site_type_symbol
_atom_site_fract_x
_atom_site_fract_y
_atom_site_fract_z
_atom_site_U_iso_or_equiv
_atom_site_adp_type
_atom_site_occupancy
_atom_site_site_symmetry_order
_atom_site_calc_flag
_atom_site_refinement_flags_posn
_atom_site_refinement_flags_adp
_atom_site_refinement_flags_occupancy
_atom_site_disorder_assembly
_atom_site_disorder_group
O001 O 0.59203(16) 0.09066(8) 0.47280(8) 0.0198(3) Uani 1 1 d . . . . .
H001 H 0.516800 0.091196 0.503367 0.030 Uiso 1 1 calc GR . . . .
O002 O 0.45416(16) 0.45809(8) 0.62586(8) 0.0213(3) Uani 1 1 d . . . . .
N003 N 0.63983(17) 0.35039(9) 0.69280(9) 0.0151(3) Uani 1 1 d . . . . .
N004 N 0.37786(17) 0.31415(9) 0.58693(9) 0.0146(3) Uani 1 1 d . . . . .
N005 N 0.38912(17) 0.15865(9) 0.56115(9) 0.0148(3) Uani 1 1 d . . . . .
C006 C 0.4898(2) 0.37921(11) 0.63496(11) 0.0155(3) Uani 1 1 d . . . . .
C007 C 0.7379(2) 0.18597(12) 0.39323(11) 0.0185(3) Uani 1 1 d . . . . .
H007 H 0.786537 0.135802 0.370648 0.022 Uiso 1 1 calc R . . . .
C008 C 0.4377(2) 0.23729(10) 0.54811(10) 0.0140(3) Uani 1 1 d . . . . .
C009 C 0.5556(2) 0.24921(10) 0.48579(11) 0.0148(3) Uani 1 1 d . . . . .
C00A C 0.6264(2) 0.17418(11) 0.45154(11) 0.0157(3) Uani 1 1 d . . . . .
C00B C 0.5970(2) 0.33340(11) 0.45804(11) 0.0167(3) Uani 1 1 d . . . . .
H00B H 0.548797 0.384230 0.479662 0.020 Uiso 1 1 calc R . . . .
C00C C 0.2753(2) 0.13768(11) 0.62228(11) 0.0166(3) Uani 1 1 d . . . . .
H00C H 0.251501 0.192294 0.655306 0.020 Uiso 1 1 calc R . . . .
C00D C 0.7062(2) 0.34429(11) 0.40009(11) 0.0183(3) Uani 1 1 d . . . . .
H00D H 0.732571 0.401960 0.381943 0.022 Uiso 1 1 calc R . . . .
C00E C 0.1094(2) 0.09995(12) 0.56249(13) 0.0237(4) Uani 1 1 d . . . . .
H00A H 0.055550 0.143729 0.515446 0.036 Uiso 1 1 calc GR . . . .
H00E H 0.031804 0.085872 0.602241 0.036 Uiso 1 1 calc GR . . . .
H00F H 0.133998 0.045960 0.531286 0.036 Uiso 1 1 calc GR . . . .
C00F C 0.7563(2) 0.42019(11) 0.73998(12) 0.0186(3) Uani 1 1 d . . . . .
H00G H 0.760601 0.468007 0.694719 0.022 Uiso 1 1 calc R . . . .
H00H H 0.872825 0.395276 0.761461 0.022 Uiso 1 1 calc R . . . .
C00G C 0.8080(2) 0.20979(12) 0.71739(12) 0.0235(4) Uani 1 1 d . . . . .
H00I H 0.782813 0.198067 0.650115 0.035 Uiso 1 1 calc GR . . . .
H00J H 0.818810 0.153499 0.751408 0.035 Uiso 1 1 calc GR . . . .
H00K H 0.915403 0.242902 0.736454 0.035 Uiso 1 1 calc GR . . . .
C00H C 0.1813(2) 0.40173(12) 0.45920(12) 0.0206(4) Uani 1 1 d . . . . .
H00L H 0.240092 0.457712 0.479686 0.031 Uiso 1 1 calc GR . . . .
H00M H 0.060194 0.413379 0.430988 0.031 Uiso 1 1 calc GR . . . .
H00N H 0.233222 0.373471 0.413058 0.031 Uiso 1 1 calc GR . . . .
C00I C 0.3639(2) 0.06835(11) 0.69307(11) 0.0201(4) Uani 1 1 d . . . . .
H00O H 0.393456 0.016733 0.659921 0.030 Uiso 1 1 calc GR . . . .
H00P H 0.286842 0.050117 0.731701 0.030 Uiso 1 1 calc GR . . . .
H00Q H 0.468247 0.093731 0.732997 0.030 Uiso 1 1 calc GR . . . .
C00J C 0.6639(2) 0.26388(11) 0.73939(11) 0.0174(3) Uani 1 1 d . . . . .
H00R H 0.556159 0.229745 0.720269 0.021 Uiso 1 1 calc R . . . .
H00S H 0.687963 0.273104 0.807758 0.021 Uiso 1 1 calc R . . . .
C00K C 0.7020(2) 0.45928(12) 0.82319(12) 0.0249(4) Uani 1 1 d . . . . .
H00T H 0.589210 0.486870 0.801879 0.037 Uiso 1 1 calc GR . . . .
H00U H 0.785381 0.504024 0.853333 0.037 Uiso 1 1 calc GR . . . .
H00V H 0.696426 0.412150 0.868007 0.037 Uiso 1 1 calc GR . . . .
C00L C 0.1089(2) 0.37773(12) 0.61487(12) 0.0227(4) Uani 1 1 d . . . . .
H00W H 0.129056 0.338310 0.669213 0.034 Uiso 1 1 calc GR . . . .
H00X H -0.014178 0.382204 0.587049 0.034 Uiso 1 1 calc GR . . . .
H00Y H 0.154940 0.436645 0.634555 0.034 Uiso 1 1 calc GR . . . .
C00M C 0.1976(2) 0.34045(11) 0.54303(11) 0.0160(3) Uani 1 1 d . . . . .
H00Z H 0.135477 0.284739 0.518657 0.019 Uiso 1 1 calc R . . . .
C00N C 0.7775(2) 0.26987(12) 0.36838(12) 0.0198(4) Uani 1 1 d . . . . .
H00 H 0.854206 0.277073 0.329252 0.024 Uiso 1 1 calc R . . . .

loop_
_atom_site_aniso_label
_atom_site_aniso_U_11
_atom_site_aniso_U_22
_atom_site_aniso_U_33
_atom_site_aniso_U_23
_atom_site_aniso_U_13
_atom_site_aniso_U_12
O001 0.0252(7) 0.0158(6) 0.0218(6) -0.0008(4) 0.0120(5) 0.0006(5)
O002 0.0241(7) 0.0145(6) 0.0226(6) -0.0017(5) 0.0004(5) 0.0011(5)
N003 0.0167(7) 0.0143(7) 0.0140(6) -0.0011(5) 0.0030(5) -0.0019(5)
N004 0.0142(7) 0.0138(7) 0.0153(6) -0.0012(5) 0.0027(5) 0.0014(5)
N005 0.0166(7) 0.0149(7) 0.0131(6) -0.0010(5) 0.0039(5) -0.0009(5)
C006 0.0166(8) 0.0161(8) 0.0145(7) -0.0017(6) 0.0050(6) -0.0010(6)
C007 0.0157(8) 0.0235(9) 0.0163(8) -0.0014(6) 0.0040(6) 0.0019(6)
C008 0.0143(7) 0.0153(7) 0.0113(7) -0.0014(6) 0.0007(6) 0.0007(6)
C009 0.0142(8) 0.0178(8) 0.0120(7) -0.0009(6) 0.0025(6) -0.0008(6)
C00A 0.0171(8) 0.0168(8) 0.0121(7) -0.0003(6) 0.0016(6) -0.0002(6)
C00B 0.0167(8) 0.0165(8) 0.0162(7) -0.0014(6) 0.0026(6) -0.0008(6)
C00C 0.0194(8) 0.0157(8) 0.0158(8) 0.0000(6) 0.0066(6) -0.0016(6)
C00D 0.0178(8) 0.0191(8) 0.0175(8) 0.0033(6) 0.0037(6) -0.0032(6)
C00E 0.0227(9) 0.0244(9) 0.0240(9) 0.0023(7) 0.0057(7) -0.0056(7)
C00F 0.0168(8) 0.0175(8) 0.0203(8) -0.0021(6) 0.0019(6) -0.0028(6)
C00G 0.0234(9) 0.0220(9) 0.0228(9) 0.0000(7) 0.0013(7) 0.0048(7)
C00H 0.0187(8) 0.0224(9) 0.0191(8) 0.0030(6) 0.0016(6) 0.0023(6)
C00I 0.0280(9) 0.0162(8) 0.0166(8) 0.0016(6) 0.0064(7) 0.0002(7)
C00J 0.0198(8) 0.0153(8) 0.0154(8) 0.0011(6) 0.0010(6) -0.0009(6)
C00K 0.0273(10) 0.0243(9) 0.0219(9) -0.0087(7) 0.0036(7) -0.0023(7)
C00L 0.0215(9) 0.0252(9) 0.0229(9) 0.0003(7) 0.0085(7) 0.0052(7)
C00M 0.0123(8) 0.0166(8) 0.0179(8) -0.0007(6) 0.0013(6) 0.0008(6)
C00N 0.0171(8) 0.0265(9) 0.0162(8) 0.0015(6) 0.0049(6) -0.0010(6)

loop_
_atom_type_symbol
_atom_type_description
_atom_type_scat_dispersion_real
_atom_type_scat_dispersion_imag
_atom_type_scat_source
C C 0.0033 0.0016 'International Tables Vol C Tables 4.2.6.8 and 6.1.1.4'
H H 0.0000 0.0000 'International Tables Vol C Tables 4.2.6.8 and 6.1.1.4'
N N 0.0061 0.0033 'International Tables Vol C Tables 4.2.6.8 and 6.1.1.4'
O O 0.0106 0.0060 'International Tables Vol C Tables 4.2.6.8 and 6.1.1.4'

loop_
_geom_angle_atom_site_label_1
_geom_angle_atom_site_label_2
_geom_angle_atom_site_label_3
_geom_angle
_geom_angle_site_symmetry_1
_geom_angle_site_symmetry_3
_geom_angle_publ_flag
C00A O001 H001 109.5 . . ?
C006 N003 C00F 115.66(13) . . ?
C006 N003 C00J 124.77(13) . . ?
C00J N003 C00F 114.85(13) . . ?
C006 N004 C008 122.15(13) . . ?
C006 N004 C00M 118.11(13) . . ?
C008 N004 C00M 115.47(12) . . ?
C008 N005 C00C 123.52(14) . . ?
O002 C006 N003 121.65(15) . . ?
O002 C006 N004 121.35(15) . . ?
N003 C006 N004 117.00(14) . . ?
C00A C007 H007 119.8 . . ?
C00N C007 H007 119.8 . . ?
C00N C007 C00A 120.42(16) . . ?
N004 C008 C009 118.66(14) . . ?
N005 C008 N004 123.17(14) . . ?
N005 C008 C009 118.11(14) . . ?
C00A C009 C008 119.92(14) . . ?
C00B C009 C008 121.69(14) . . ?
C00B C009 C00A 118.38(15) . . ?
O001 C00A C007 117.56(14) . . ?
O001 C00A C009 122.86(14) . . ?
C007 C00A C009 119.58(15) . . ?
C009 C00B H00B 119.2 . . ?
C00D C00B C009 121.59(15) . . ?
C00D C00B H00B 119.2 . . ?
N005 C00C H00C 110.2 . . ?
N005 C00C C00E 108.47(13) . . ?
N005 C00C C00I 108.03(13) . . ?
C00E C00C H00C 110.2 . . ?
C00E C00C C00I 109.79(14) . . ?
C00I C00C H00C 110.2 . . ?
C00B C00D H00D 120.3 . . ?
C00B C00D C00N 119.37(16) . . ?
C00N C00D H00D 120.3 . . ?
C00C C00E H00A 109.5 . . ?
C00C C00E H00E 109.5 . . ?
C00C C00E H00F 109.5 . . ?
H00A C00E H00E 109.5 . . ?
H00A C00E H00F 109.5 . . ?
H00E C00E H00F 109.5 . . ?
N003 C00F H00G 109.1 . . ?
N003 C00F H00H 109.1 . . ?
N003 C00F C00K 112.62(14) . . ?
H00G C00F H00H 107.8 . . ?
C00K C00F H00G 109.1 . . ?
C00K C00F H00H 109.1 . . ?
H00I C00G H00J 109.5 . . ?
H00I C00G H00K 109.5 . . ?
H00J C00G H00K 109.5 . . ?
C00J C00G H00I 109.5 . . ?
C00J C00G H00J 109.5 . . ?
C00J C00G H00K 109.5 . . ?
H00L C00H H00M 109.5 . . ?
H00L C00H H00N 109.5 . . ?
H00M C00H H00N 109.5 . . ?
C00M C00H H00L 109.5 . . ?
C00M C00H H00M 109.5 . . ?
C00M C00H H00N 109.5 . . ?
C00C C00I H00O 109.5 . . ?
C00C C00I H00P 109.5 . . ?
C00C C00I H00Q 109.5 . . ?
H00O C00I H00P 109.5 . . ?
H00O C00I H00Q 109.5 . . ?
H00P C00I H00Q 109.5 . . ?
N003 C00J C00G 113.50(14) . . ?
N003 C00J H00R 108.9 . . ?
N003 C00J H00S 108.9 . . ?
C00G C00J H00R 108.9 . . ?
C00G C00J H00S 108.9 . . ?
H00R C00J H00S 107.7 . . ?
C00F C00K H00T 109.5 . . ?
C00F C00K H00U 109.5 . . ?
C00F C00K H00V 109.5 . . ?
H00T C00K H00U 109.5 . . ?
H00T C00K H00V 109.5 . . ?
H00U C00K H00V 109.5 . . ?
H00W C00L H00X 109.5 . . ?
H00W C00L H00Y 109.5 . . ?
H00X C00L H00Y 109.5 . . ?
C00M C00L H00W 109.5 . . ?
C00M C00L H00X 109.5 . . ?
C00M C00L H00Y 109.5 . . ?
N004 C00M C00H 113.29(13) . . ?
N004 C00M C00L 111.62(13) . . ?
N004 C00M H00Z 106.4 . . ?
C00H C00M H00Z 106.4 . . ?
C00L C00M C00H 112.25(14) . . ?
C00L C00M H00Z 106.4 . . ?
C007 C00N C00D 120.66(16) . . ?
C007 C00N H00 119.7 . . ?
C00D C00N H00 119.7 . . ?

loop_
_geom_bond_atom_site_label_1
_geom_bond_atom_site_label_2
_geom_bond_distance
_geom_bond_site_symmetry_2
_geom_bond_publ_flag
O001 H001 0.8400 . ?
O001 C00A 1.344(2) . ?
O002 C006 1.225(2) . ?
N003 C006 1.371(2) . ?
N003 C00F 1.469(2) . ?
N003 C00J 1.467(2) . ?
N004 C006 1.403(2) . ?
N004 C008 1.429(2) . ?
N004 C00M 1.494(2) . ?
N005 C008 1.279(2) . ?
N005 C00C 1.470(2) . ?
C007 H007 0.9500 . ?
C007 C00A 1.400(2) . ?
C007 C00N 1.378(2) . ?
C008 C009 1.486(2) . ?
C009 C00A 1.416(2) . ?
C009 C00B 1.401(2) . ?
C00B H00B 0.9500 . ?
C00B C00D 1.379(2) . ?
C00C H00C 1.0000 . ?
C00C C00E 1.523(2) . ?
C00C C00I 1.528(2) . ?
C00D H00D 0.9500 . ?
C00D C00N 1.394(2) . ?
C00E H00A 0.9800 . ?
C00E H00E 0.9800 . ?
C00E H00F 0.9800 . ?
C00F H00G 0.9900 . ?
C00F H00H 0.9900 . ?
C00F C00K 1.520(2) . ?
C00G H00I 0.9800 . ?
C00G H00J 0.9800 . ?
C00G H00K 0.9800 . ?
C00G C00J 1.519(2) . ?
C00H H00L 0.9800 . ?
C00H H00M 0.9800 . ?
C00H H00N 0.9800 . ?
C00H C00M 1.525(2) . ?
C00I H00O 0.9800 . ?
C00I H00P 0.9800 . ?
C00I H00Q 0.9800 . ?
C00J H00R 0.9900 . ?
C00J H00S 0.9900 . ?
C00K H00T 0.9800 . ?
C00K H00U 0.9800 . ?
C00K H00V 0.9800 . ?
C00L H00W 0.9800 . ?
C00L H00X 0.9800 . ?
C00L H00Y 0.9800 . ?
C00L C00M 1.524(2) . ?
C00M H00Z 1.0000 . ?
C00N H00 0.9500 . ?

loop_
_twin_individual_id
_twin_individual_mass_fraction_refined
1 0.525(3)
2 0.475(3)
